data_4086761
loop_
_publ_author_name
'Yoshimoto, Takashi'
'Hashimoto, Hisako'
'Hayakawa, Naoki'
'Matsuo, Tsukasa'
'Tobita, Hiromi'

_publ_section_title
;
 A Silylyne Tungsten Complex Having an Eind Group on Silicon: Its
 Dimer--Monomer Equilibrium and Cycloaddition Reactions with Carbodiimide
 and Diaryl Ketones
;
_journal_coden_ASTM ORGND7
_journal_issue 20
_journal_name_full Organometallics
_journal_page_first 3444
_journal_page_last 3447
_journal_paper_doi 10.1021/acs.organomet.6b00670
_journal_volume 35
_journal_year 2016
_chemical_formula_moiety 'C83 H127 O4 Si2 W2'
_chemical_formula_sum 'C83 H127 O4 Si2 W2'
_chemical_formula_weight 1612.73
_space_group_crystal_system triclinic
_space_group_IT_number 2
_space_group_name_Hall '-P 1'
_space_group_name_H-M_alt 'P -1'
_atom_sites_solution_hydrogens geom
_atom_sites_solution_primary heavy
_atom_sites_solution_secondary difmap
_audit_creation_method SHELXL-97
_cell_angle_alpha 83.3105(15)
_cell_angle_beta 88.5806(19)
_cell_angle_gamma 76.323(3)
_cell_formula_units_Z 2
_cell_length_a 13.7165(8)
_cell_length_b 14.2405(6)
_cell_length_c 20.9850(15)
_cell_measurement_reflns_used 22177
_cell_measurement_temperature 150(2)
_cell_measurement_theta_max 27.4
_cell_measurement_theta_min 1.95
_cell_volume 3955.6(4)
_computing_cell_refinement PROCESS-AUTO
_computing_data_collection PROCESS-AUTO
_computing_data_reduction 'teXsan Ver. 1. 11'
_computing_molecular_graphics 'Yadokari-XG 2009(Wakita,Nemoto et al.,2009)'
_computing_publication_material 'Yadokari-XG 2009(Wakita,Nemoto et al.,2009)'
_computing_structure_refinement 'SHELXL-97 (Sheldrick, 1997)'
_computing_structure_solution 'SHELXS-97 (Sheldrick, 1990)'
_diffrn_ambient_temperature 150(2)
_diffrn_detector_area_resol_mean 10.00
_diffrn_measured_fraction_theta_full 0.982
_diffrn_measured_fraction_theta_max 0.982
_diffrn_measurement_device_type 'Rigaku RAXIS-RAPID Imaging Plate'
_diffrn_measurement_method \w
_diffrn_radiation_monochromator graphite
_diffrn_radiation_source 'rotating-anode X-ray tube'
_diffrn_radiation_type MoK\a
_diffrn_radiation_wavelength 0.71073
_diffrn_reflns_av_R_equivalents 0.0500
_diffrn_reflns_av_sigmaI/netI 0.0474
_diffrn_reflns_limit_h_max 15
_diffrn_reflns_limit_h_min -17
_diffrn_reflns_limit_k_max 18
_diffrn_reflns_limit_k_min -18
_diffrn_reflns_limit_l_max 27
_diffrn_reflns_limit_l_min -27
_diffrn_reflns_number 37542
_diffrn_reflns_theta_full 27.43
_diffrn_reflns_theta_max 27.43
_diffrn_reflns_theta_min 0.98
_exptl_absorpt_coefficient_mu 2.982
_exptl_absorpt_correction_T_max 0.7547
_exptl_absorpt_correction_T_min 0.5471
_exptl_absorpt_correction_type numerical
_exptl_absorpt_process_details 'NUMABS (Higashi, 1999)'
_exptl_crystal_colour yellow
_exptl_crystal_density_diffrn 1.354
_exptl_crystal_density_method 'not measured'
_exptl_crystal_description plate
_exptl_crystal_F_000 1666
_exptl_crystal_size_max 0.23
_exptl_crystal_size_mid 0.14
_exptl_crystal_size_min 0.10
_refine_diff_density_max 1.907
_refine_diff_density_min -1.401
_refine_diff_density_rms 0.215
_refine_ls_extinction_method none
_refine_ls_goodness_of_fit_ref 1.171
_refine_ls_hydrogen_treatment constr
_refine_ls_matrix_type full
_refine_ls_number_parameters 847
_refine_ls_number_reflns 17722
_refine_ls_number_restraints 0
_refine_ls_restrained_S_all 1.171
_refine_ls_R_factor_all 0.0602
_refine_ls_R_factor_gt 0.0440
_refine_ls_shift/su_max 0.001
_refine_ls_shift/su_mean 0.000
_refine_ls_structure_factor_coef Fsqd
_refine_ls_weighting_details 'calc w=1/[\s^2^(Fo^2^)+(0.0568P)^2^+9.0280P] where P=(Fo^2^+2Fc^2^)/3'
_refine_ls_weighting_scheme calc
_refine_ls_wR_factor_gt 0.1088
_refine_ls_wR_factor_ref 0.1194
_reflns_number_gt 14805
_reflns_number_total 17722
_reflns_threshold_expression >2sigma(I)
_cod_data_source_file om6b00670_si_002.cif
_cod_data_source_block silylyne_complex_dimer_2_0.5_C6H14
_cod_original_sg_symbol_H-M P-1
_cod_database_code 4086761

loop_
_symmetry_equiv_pos_as_xyz
'x, y, z'
'-x, -y, -z'

loop_
_atom_site_label
_atom_site_type_symbol
_atom_site_fract_x
_atom_site_fract_y
_atom_site_fract_z
_atom_site_U_iso_or_equiv
_atom_site_adp_type
_atom_site_occupancy
_atom_site_symmetry_multiplicity
_atom_site_calc_flag
_atom_site_refinement_flags
_atom_site_disorder_assembly
_atom_site_disorder_group
W1 W 0.841436(14) 0.013218(14) 0.307310(9) 0.01541(6) Uani 1 1 d . . .
W2 W 0.462574(14) 0.213631(14) 0.276396(11) 0.02039(6) Uani 1 1 d . . .
Si1 Si 0.79897(10) 0.16155(10) 0.24184(6) 0.0161(3) Uani 1 1 d . . .
Si2 Si 0.50754(10) 0.04505(10) 0.27265(7) 0.0165(3) Uani 1 1 d . . .
O1 O 0.7664(3) 0.1329(3) 0.4215(2) 0.0362(10) Uani 1 1 d . . .
O2 O 0.6307(3) -0.0208(3) 0.28185(19) 0.0218(8) Uani 1 1 d . . .
O3 O 0.5315(4) 0.1738(4) 0.4191(2) 0.0445(12) Uani 1 1 d . . .
O4 O 0.6769(3) 0.2279(3) 0.23130(18) 0.0231(8) Uani 1 1 d . . .
C1 C 0.7904(4) 0.0907(4) 0.3778(3) 0.0218(11) Uani 1 1 d . . .
C2 C 0.7141(4) 0.0004(4) 0.2915(2) 0.0181(10) Uani 1 1 d . . .
C3 C 0.5095(4) 0.1848(4) 0.3660(3) 0.0272(12) Uani 1 1 d . . .
C4 C 0.5918(4) 0.2142(4) 0.2511(3) 0.0221(11) Uani 1 1 d . . .
C5 C 0.8570(4) 0.2548(3) 0.1921(2) 0.0155(9) Uani 1 1 d . . .
C6 C 0.4565(4) -0.0667(4) 0.2665(2) 0.0172(10) Uani 1 1 d . . .
C7 C 0.8865(4) 0.3303(4) 0.2201(2) 0.0180(10) Uani 1 1 d . . .
C8 C 0.9310(4) 0.3962(4) 0.1833(3) 0.0192(10) Uani 1 1 d . . .
C9 C 0.9476(4) 0.3913(4) 0.1179(3) 0.0221(11) Uani 1 1 d . . .
H1 H 0.9793 0.4359 0.0933 0.026 Uiso 1 1 calc R . .
C10 C 0.9168(4) 0.3200(4) 0.0893(3) 0.0219(11) Uani 1 1 d . . .
C11 C 0.8716(4) 0.2533(4) 0.1252(2) 0.0194(10) Uani 1 1 d . . .
C12 C 0.8795(4) 0.3513(4) 0.2906(2) 0.0200(10) Uani 1 1 d . . .
C13 C 0.9069(4) 0.4519(4) 0.2867(3) 0.0254(11) Uani 1 1 d . . .
H2 H 0.8456 0.5035 0.2918 0.030 Uiso 1 1 calc R . .
H3 H 0.9540 0.4515 0.3218 0.030 Uiso 1 1 calc R . .
C14 C 0.9557(4) 0.4726(4) 0.2215(3) 0.0218(11) Uani 1 1 d . . .
C15 C 0.9266(5) 0.3056(5) 0.0191(3) 0.0318(14) Uani 1 1 d . . .
C16 C 0.8636(5) 0.2313(4) 0.0132(3) 0.0280(12) Uani 1 1 d . . .
H4 H 0.9004 0.1798 -0.0122 0.034 Uiso 1 1 calc R . .
H5 H 0.7997 0.2637 -0.0091 0.034 Uiso 1 1 calc R . .
C17 C 0.8418(4) 0.1854(4) 0.0813(3) 0.0235(11) Uani 1 1 d . . .
C18 C 0.9661(5) 0.2800(5) 0.4005(3) 0.0341(14) Uani 1 1 d . . .
H6 H 0.9753 0.3446 0.4064 0.051 Uiso 1 1 calc R . .
H7 H 1.0231 0.2301 0.4195 0.051 Uiso 1 1 calc R . .
H8 H 0.9039 0.2707 0.4215 0.051 Uiso 1 1 calc R . .
C19 C 0.9599(4) 0.2715(4) 0.3292(3) 0.0231(11) Uani 1 1 d . . .
H9 H 0.9464 0.2074 0.3243 0.028 Uiso 1 1 calc R . .
H10 H 1.0263 0.2724 0.3099 0.028 Uiso 1 1 calc R . .
C20 C 0.7765(4) 0.3549(4) 0.3209(3) 0.0271(12) Uani 1 1 d . . .
H11 H 0.7778 0.3747 0.3645 0.032 Uiso 1 1 calc R . .
H12 H 0.7652 0.2884 0.3257 0.032 Uiso 1 1 calc R . .
C21 C 0.6874(4) 0.4231(5) 0.2845(4) 0.0386(15) Uani 1 1 d . . .
H13 H 0.6837 0.4902 0.2928 0.058 Uiso 1 1 calc R . .
H14 H 0.6253 0.4046 0.2990 0.058 Uiso 1 1 calc R . .
H15 H 0.6959 0.4183 0.2384 0.058 Uiso 1 1 calc R . .
C22 C 0.8037(5) 0.6021(5) 0.1698(4) 0.0425(17) Uani 1 1 d . . .
H16 H 0.7904 0.5556 0.1422 0.064 Uiso 1 1 calc R . .
H17 H 0.7860 0.6679 0.1469 0.064 Uiso 1 1 calc R . .
H18 H 0.7633 0.5997 0.2089 0.064 Uiso 1 1 calc R . .
C23 C 0.9153(4) 0.5759(4) 0.1878(3) 0.0288(12) Uani 1 1 d . . .
H19 H 0.9271 0.6230 0.2162 0.035 Uiso 1 1 calc R . .
H20 H 0.9547 0.5839 0.1482 0.035 Uiso 1 1 calc R . .
C24 C 1.0718(4) 0.4542(4) 0.2265(3) 0.0303(13) Uani 1 1 d . . .
H21 H 1.0979 0.3884 0.2493 0.036 Uiso 1 1 calc R . .
H22 H 1.0999 0.4542 0.1825 0.036 Uiso 1 1 calc R . .
C25 C 1.1108(5) 0.5268(5) 0.2604(4) 0.0443(18) Uani 1 1 d . . .
H23 H 1.0906 0.5915 0.2363 0.066 Uiso 1 1 calc R . .
H24 H 1.1842 0.5069 0.2630 0.066 Uiso 1 1 calc R . .
H25 H 1.0828 0.5286 0.3038 0.066 Uiso 1 1 calc R . .
C26 C 1.1173(8) 0.3034(9) 0.0118(5) 0.082(3) Uani 1 1 d . . .
H26 H 1.0974 0.3722 -0.0055 0.123 Uiso 1 1 calc R . .
H27 H 1.1784 0.2717 -0.0097 0.123 Uiso 1 1 calc R . .
H28 H 1.1301 0.2983 0.0580 0.123 Uiso 1 1 calc R . .
C27 C 1.0381(7) 0.2566(8) 0.0011(4) 0.063(2) Uani 1 1 d . . .
H29 H 1.0556 0.1908 0.0252 0.075 Uiso 1 1 calc R . .
H30 H 1.0389 0.2479 -0.0450 0.075 Uiso 1 1 calc R . .
C28 C 0.8913(9) 0.3983(6) -0.0258(4) 0.066(3) Uani 1 1 d . . .
H31 H 0.9400 0.4390 -0.0228 0.079 Uiso 1 1 calc R . .
H32 H 0.8948 0.3804 -0.0701 0.079 Uiso 1 1 calc R . .
C29 C 0.7950(9) 0.4563(8) -0.0168(6) 0.091(4) Uani 1 1 d . . .
H33 H 0.7452 0.4300 -0.0371 0.136 Uiso 1 1 calc R . .
H34 H 0.7916 0.5230 -0.0363 0.136 Uiso 1 1 calc R . .
H35 H 0.7809 0.4563 0.0292 0.136 Uiso 1 1 calc R . .
C30 C 0.6553(5) 0.2799(7) 0.0825(4) 0.055(2) Uani 1 1 d . . .
H36 H 0.6750 0.3207 0.1121 0.082 Uiso 1 1 calc R . .
H37 H 0.5884 0.2703 0.0939 0.082 Uiso 1 1 calc R . .
H38 H 0.6543 0.3120 0.0385 0.082 Uiso 1 1 calc R . .
C31 C 0.7303(5) 0.1819(6) 0.0872(3) 0.0393(16) Uani 1 1 d . . .
H39 H 0.7146 0.1452 0.0531 0.047 Uiso 1 1 calc R . .
H40 H 0.7207 0.1451 0.1290 0.047 Uiso 1 1 calc R . .
C32 C 0.9085(5) 0.0815(4) 0.0954(3) 0.0319(13) Uani 1 1 d . . .
H41 H 0.9795 0.0847 0.0897 0.038 Uiso 1 1 calc R . .
H42 H 0.8996 0.0578 0.1409 0.038 Uiso 1 1 calc R . .
C33 C 0.8873(7) 0.0066(5) 0.0533(3) 0.050(2) Uani 1 1 d . . .
H43 H 0.8208 -0.0051 0.0636 0.075 Uiso 1 1 calc R . .
H44 H 0.9384 -0.0545 0.0617 0.075 Uiso 1 1 calc R . .
H45 H 0.8894 0.0319 0.0080 0.075 Uiso 1 1 calc R . .
C34 C 1.0190(4) -0.0439(4) 0.2898(3) 0.0233(11) Uani 1 1 d . . .
C35 C 0.9686(4) -0.1109(4) 0.2673(2) 0.0203(10) Uani 1 1 d . . .
C36 C 0.9220(4) -0.1539(4) 0.3205(3) 0.0210(10) Uani 1 1 d . . .
C37 C 0.9423(4) -0.1126(4) 0.3760(2) 0.0204(10) Uani 1 1 d . . .
C38 C 1.0019(4) -0.0443(4) 0.3567(3) 0.0240(11) Uani 1 1 d . . .
C39 C 1.0860(5) 0.0107(5) 0.2509(3) 0.0366(15) Uani 1 1 d . . .
H46 H 1.0796 0.0742 0.2663 0.055 Uiso 1 1 calc R . .
H47 H 1.0662 0.0199 0.2057 0.055 Uiso 1 1 calc R . .
H48 H 1.1558 -0.0266 0.2555 0.055 Uiso 1 1 calc R . .
C40 C 0.9795(5) -0.1466(5) 0.2016(3) 0.0317(13) Uani 1 1 d . . .
H49 H 1.0298 -0.2085 0.2036 0.048 Uiso 1 1 calc R . .
H50 H 1.0009 -0.0983 0.1706 0.048 Uiso 1 1 calc R . .
H51 H 0.9149 -0.1559 0.1881 0.048 Uiso 1 1 calc R . .
C41 C 0.8704(4) -0.2357(4) 0.3195(3) 0.0290(12) Uani 1 1 d . . .
H52 H 0.8403 -0.2319 0.2771 0.044 Uiso 1 1 calc R . .
H53 H 0.8177 -0.2305 0.3522 0.044 Uiso 1 1 calc R . .
H54 H 0.9193 -0.2980 0.3284 0.044 Uiso 1 1 calc R . .
C42 C 0.9177(5) -0.1450(5) 0.4442(3) 0.0327(13) Uani 1 1 d . . .
H55 H 0.8555 -0.1676 0.4450 0.049 Uiso 1 1 calc R . .
H56 H 0.9091 -0.0902 0.4698 0.049 Uiso 1 1 calc R . .
H57 H 0.9726 -0.1981 0.4622 0.049 Uiso 1 1 calc R . .
C43 C 1.0457(4) 0.0099(5) 0.4025(3) 0.0304(13) Uani 1 1 d . . .
H58 H 1.0999 -0.0356 0.4275 0.046 Uiso 1 1 calc R . .
H59 H 0.9931 0.0391 0.4316 0.046 Uiso 1 1 calc R . .
H60 H 1.0723 0.0612 0.3780 0.046 Uiso 1 1 calc R . .
C44 C 0.4255(4) -0.1191(4) 0.3216(2) 0.0170(10) Uani 1 1 d . . .
C45 C 0.3979(4) -0.2062(4) 0.3180(2) 0.0196(10) Uani 1 1 d . . .
C46 C 0.4049(4) -0.2472(4) 0.2610(3) 0.0232(11) Uani 1 1 d . . .
H61 H 0.3899 -0.3087 0.2594 0.028 Uiso 1 1 calc R . .
C47 C 0.4344(4) -0.1968(4) 0.2063(2) 0.0200(10) Uani 1 1 d . . .
C48 C 0.4579(3) -0.1075(4) 0.2078(2) 0.0163(9) Uani 1 1 d . . .
C49 C 0.4155(4) -0.0915(4) 0.3899(2) 0.0197(10) Uani 1 1 d . . .
C50 C 0.3880(4) -0.1813(4) 0.4290(2) 0.0261(12) Uani 1 1 d . . .
H62 H 0.4460 -0.2188 0.4555 0.031 Uiso 1 1 calc R . .
H63 H 0.3310 -0.1597 0.4579 0.031 Uiso 1 1 calc R . .
C51 C 0.3593(5) -0.2457(4) 0.3817(3) 0.0276(12) Uani 1 1 d . . .
C52 C 0.4422(4) -0.2301(4) 0.1397(3) 0.0250(11) Uani 1 1 d . . .
C53 C 0.4703(5) -0.1443(4) 0.0974(3) 0.0285(12) Uani 1 1 d . . .
H64 H 0.4185 -0.1174 0.0639 0.034 Uiso 1 1 calc R . .
H65 H 0.5353 -0.1672 0.0759 0.034 Uiso 1 1 calc R . .
C54 C 0.4783(4) -0.0639(4) 0.1401(2) 0.0223(11) Uani 1 1 d . . .
C55 C 0.3094(5) 0.0373(5) 0.4579(3) 0.0364(14) Uani 1 1 d . . .
H66 H 0.3053 -0.0172 0.4901 0.055 Uiso 1 1 calc R . .
H67 H 0.2460 0.0867 0.4567 0.055 Uiso 1 1 calc R . .
H68 H 0.3642 0.0659 0.4691 0.055 Uiso 1 1 calc R . .
C56 C 0.3295(4) 0.0008(4) 0.3919(3) 0.0235(11) Uani 1 1 d . . .
H69 H 0.3455 0.0536 0.3614 0.028 Uiso 1 1 calc R . .
H70 H 0.2671 -0.0130 0.3766 0.028 Uiso 1 1 calc R . .
C57 C 0.5150(4) -0.0752(4) 0.4159(2) 0.0212(10) Uani 1 1 d . . .
H71 H 0.5275 -0.0146 0.3926 0.025 Uiso 1 1 calc R . .
H72 H 0.5054 -0.0649 0.4617 0.025 Uiso 1 1 calc R . .
C58 C 0.6083(4) -0.1565(4) 0.4103(3) 0.0291(12) Uani 1 1 d . . .
H73 H 0.6008 -0.2152 0.4375 0.044 Uiso 1 1 calc R . .
H74 H 0.6672 -0.1364 0.4243 0.044 Uiso 1 1 calc R . .
H75 H 0.6170 -0.1703 0.3656 0.044 Uiso 1 1 calc R . .
C59 C 0.3783(9) -0.3948(7) 0.4648(5) 0.081(3) Uani 1 1 d . . .
H76 H 0.3968 -0.3596 0.4982 0.122 Uiso 1 1 calc R . .
H77 H 0.4123 -0.4639 0.4729 0.122 Uiso 1 1 calc R . .
H78 H 0.3055 -0.3880 0.4651 0.122 Uiso 1 1 calc R . .
C60 C 0.4100(5) -0.3530(5) 0.3995(3) 0.0387(15) Uani 1 1 d . . .
H79 H 0.3939 -0.3910 0.3662 0.046 Uiso 1 1 calc R . .
H80 H 0.4837 -0.3605 0.3995 0.046 Uiso 1 1 calc R . .
C61 C 0.2420(5) -0.2279(5) 0.3801(3) 0.0349(14) Uani 1 1 d . . .
H81 H 0.2187 -0.2420 0.4245 0.042 Uiso 1 1 calc R . .
H82 H 0.2139 -0.1579 0.3665 0.042 Uiso 1 1 calc R . .
C62 C 0.1980(5) -0.2856(6) 0.3373(4) 0.0470(18) Uani 1 1 d . . .
H83 H 0.2057 -0.2611 0.2923 0.071 Uiso 1 1 calc R . .
H84 H 0.1266 -0.2789 0.3471 0.071 Uiso 1 1 calc R . .
H85 H 0.2332 -0.3544 0.3447 0.071 Uiso 1 1 calc R . .
C63 C 0.2495(5) -0.1679(7) 0.1268(4) 0.060(3) Uani 1 1 d . . .
H86 H 0.2474 -0.1487 0.1703 0.090 Uiso 1 1 calc R . .
H87 H 0.1891 -0.1903 0.1191 0.090 Uiso 1 1 calc R . .
H88 H 0.2527 -0.1119 0.0955 0.090 Uiso 1 1 calc R . .
C64 C 0.3411(5) -0.2490(6) 0.1200(3) 0.0422(17) Uani 1 1 d . . .
H89 H 0.3460 -0.2626 0.0747 0.051 Uiso 1 1 calc R . .
H90 H 0.3311 -0.3084 0.1463 0.051 Uiso 1 1 calc R . .
C65 C 0.5256(5) -0.3238(4) 0.1398(3) 0.0327(13) Uani 1 1 d . . .
H91 H 0.5890 -0.3102 0.1534 0.039 Uiso 1 1 calc R . .
H92 H 0.5088 -0.3736 0.1724 0.039 Uiso 1 1 calc R . .
C66 C 0.5439(6) -0.3669(6) 0.0757(4) 0.053(2) Uani 1 1 d . . .
H93 H 0.4862 -0.3921 0.0654 0.080 Uiso 1 1 calc R . .
H94 H 0.6045 -0.4199 0.0789 0.080 Uiso 1 1 calc R . .
H95 H 0.5525 -0.3161 0.0417 0.080 Uiso 1 1 calc R . .
C67 C 0.6715(5) -0.1191(5) 0.1528(3) 0.0375(15) Uani 1 1 d . . .
H96 H 0.6592 -0.1530 0.1945 0.056 Uiso 1 1 calc R . .
H97 H 0.7307 -0.0924 0.1558 0.056 Uiso 1 1 calc R . .
H98 H 0.6832 -0.1649 0.1204 0.056 Uiso 1 1 calc R . .
C68 C 0.5808(5) -0.0368(4) 0.1335(3) 0.0288(12) Uani 1 1 d . . .
H99 H 0.5891 -0.0111 0.0883 0.035 Uiso 1 1 calc R . .
H100 H 0.5800 0.0164 0.1602 0.035 Uiso 1 1 calc R . .
C69 C 0.3940(5) 0.0287(5) 0.1233(3) 0.0360(15) Uani 1 1 d . . .
H101 H 0.3285 0.0116 0.1312 0.043 Uiso 1 1 calc R . .
H102 H 0.3992 0.0766 0.1529 0.043 Uiso 1 1 calc R . .
C70 C 0.3948(8) 0.0774(7) 0.0545(3) 0.079(4) Uani 1 1 d . . .
H103 H 0.4523 0.1073 0.0487 0.118 Uiso 1 1 calc R . .
H104 H 0.3325 0.1275 0.0460 0.118 Uiso 1 1 calc R . .
H105 H 0.4000 0.0285 0.0245 0.118 Uiso 1 1 calc R . .
C71 C 0.2893(4) 0.2572(4) 0.2444(3) 0.0298(13) Uani 1 1 d . . .
C72 C 0.3429(4) 0.3081(4) 0.1991(3) 0.0351(15) Uani 1 1 d . . .
C73 C 0.3826(5) 0.3731(4) 0.2328(4) 0.0419(18) Uani 1 1 d . . .
C74 C 0.3547(4) 0.3605(4) 0.2984(4) 0.0417(18) Uani 1 1 d . . .
C75 C 0.2950(4) 0.2902(4) 0.3051(4) 0.0346(14) Uani 1 1 d . . .
C76 C 0.2254(4) 0.1899(5) 0.2283(4) 0.0395(16) Uani 1 1 d . . .
H106 H 0.1559 0.2269 0.2212 0.059 Uiso 1 1 calc R . .
H107 H 0.2279 0.1384 0.2640 0.059 Uiso 1 1 calc R . .
H108 H 0.2510 0.1607 0.1894 0.059 Uiso 1 1 calc R . .
C77 C 0.3460(6) 0.3041(6) 0.1282(4) 0.058(2) Uani 1 1 d . . .
H109 H 0.3487 0.2376 0.1193 0.086 Uiso 1 1 calc R . .
H110 H 0.4057 0.3241 0.1105 0.086 Uiso 1 1 calc R . .
H111 H 0.2858 0.3482 0.1085 0.086 Uiso 1 1 calc R . .
C78 C 0.4355(6) 0.4477(6) 0.2026(5) 0.071(3) Uani 1 1 d . . .
H112 H 0.3860 0.5045 0.1830 0.107 Uiso 1 1 calc R . .
H113 H 0.4816 0.4199 0.1696 0.107 Uiso 1 1 calc R . .
H114 H 0.4734 0.4677 0.2355 0.107 Uiso 1 1 calc R . .
C79 C 0.3725(6) 0.4182(6) 0.3506(5) 0.068(3) Uani 1 1 d . . .
H115 H 0.4356 0.4383 0.3426 0.101 Uiso 1 1 calc R . .
H116 H 0.3764 0.3779 0.3921 0.101 Uiso 1 1 calc R . .
H117 H 0.3171 0.4759 0.3513 0.101 Uiso 1 1 calc R . .
C80 C 0.2397(5) 0.2660(6) 0.3643(4) 0.0500(19) Uani 1 1 d . . .
H118 H 0.2190 0.2053 0.3614 0.075 Uiso 1 1 calc R . .
H119 H 0.1803 0.3186 0.3687 0.075 Uiso 1 1 calc R . .
H120 H 0.2835 0.2580 0.4017 0.075 Uiso 1 1 calc R . .
C81 C 0.9588(7) -0.4670(6) 0.4816(4) 0.065(2) Uani 1 1 d . . .
H121 H 0.9682 -0.4763 0.4356 0.078 Uiso 1 1 calc R . .
H122 H 0.9610 -0.3991 0.4862 0.078 Uiso 1 1 calc R . .
C82 C 0.8576(8) -0.4820(7) 0.5024(6) 0.079(3) Uani 1 1 d . . .
H123 H 0.8488 -0.4739 0.5485 0.095 Uiso 1 1 calc R . .
H124 H 0.8551 -0.5496 0.4971 0.095 Uiso 1 1 calc R . .
C83 C 0.7720(10) -0.4132(9) 0.4654(7) 0.106(4) Uani 1 1 d . . .
H125 H 0.7678 -0.3468 0.4753 0.159 Uiso 1 1 calc R . .
H126 H 0.7091 -0.4318 0.4775 0.159 Uiso 1 1 calc R . .
H127 H 0.7834 -0.4162 0.4193 0.159 Uiso 1 1 calc R . .

loop_
_atom_site_aniso_label
_atom_site_aniso_U_11
_atom_site_aniso_U_22
_atom_site_aniso_U_33
_atom_site_aniso_U_23
_atom_site_aniso_U_13
_atom_site_aniso_U_12
W1 0.01317(10) 0.01520(10) 0.01791(10) -0.00108(7) 0.00090(7) -0.00391(8)
W2 0.01347(10) 0.01282(10) 0.03520(13) -0.00383(8) 0.00063(8) -0.00325(8)
Si1 0.0157(6) 0.0163(6) 0.0175(6) -0.0019(5) 0.0007(5) -0.0061(5)
Si2 0.0139(6) 0.0143(6) 0.0219(7) -0.0034(5) 0.0013(5) -0.0041(5)
O1 0.043(3) 0.037(2) 0.029(2) -0.0124(19) 0.0101(19) -0.008(2)
O2 0.0141(17) 0.0162(17) 0.036(2) -0.0033(15) 0.0001(15) -0.0050(14)
O3 0.057(3) 0.050(3) 0.032(3) -0.016(2) 0.002(2) -0.017(3)
O4 0.0161(17) 0.0198(18) 0.032(2) 0.0057(16) -0.0005(15) -0.0058(15)
C1 0.018(2) 0.022(3) 0.025(3) 0.002(2) 0.000(2) -0.006(2)
C2 0.018(2) 0.012(2) 0.024(2) -0.0001(19) -0.0013(19) -0.0046(19)
C3 0.023(3) 0.024(3) 0.038(3) -0.010(2) 0.010(2) -0.009(2)
C4 0.019(2) 0.017(2) 0.029(3) -0.001(2) -0.003(2) -0.001(2)
C5 0.015(2) 0.013(2) 0.019(2) -0.0004(18) 0.0018(18) -0.0054(19)
C6 0.017(2) 0.016(2) 0.020(2) -0.0016(19) -0.0012(19) -0.0062(19)
C7 0.013(2) 0.020(2) 0.022(2) -0.005(2) -0.0006(19) -0.004(2)
C8 0.018(2) 0.013(2) 0.027(3) -0.002(2) 0.001(2) -0.005(2)
C9 0.023(3) 0.019(2) 0.024(3) 0.001(2) 0.001(2) -0.007(2)
C10 0.023(3) 0.021(3) 0.021(3) 0.002(2) -0.003(2) -0.006(2)
C11 0.016(2) 0.021(3) 0.020(2) 0.001(2) -0.0023(19) -0.005(2)
C12 0.019(2) 0.020(2) 0.023(3) -0.006(2) 0.000(2) -0.006(2)
C13 0.028(3) 0.020(3) 0.030(3) -0.010(2) 0.001(2) -0.005(2)
C14 0.017(2) 0.010(2) 0.038(3) -0.001(2) -0.002(2) -0.0025(19)
C15 0.047(4) 0.032(3) 0.021(3) 0.002(2) 0.001(3) -0.023(3)
C16 0.037(3) 0.030(3) 0.017(3) -0.002(2) -0.002(2) -0.010(3)
C17 0.031(3) 0.023(3) 0.020(2) -0.001(2) -0.003(2) -0.015(2)
C18 0.048(4) 0.035(3) 0.023(3) -0.005(2) -0.002(3) -0.017(3)
C19 0.026(3) 0.019(2) 0.025(3) -0.005(2) -0.004(2) -0.005(2)
C20 0.027(3) 0.026(3) 0.028(3) -0.009(2) 0.004(2) -0.004(2)
C21 0.021(3) 0.034(3) 0.060(4) -0.016(3) 0.009(3) -0.002(3)
C22 0.034(3) 0.026(3) 0.061(5) 0.006(3) -0.013(3) 0.003(3)
C23 0.030(3) 0.013(2) 0.043(3) -0.002(2) -0.001(3) -0.005(2)
C24 0.023(3) 0.011(2) 0.056(4) -0.002(2) -0.006(3) -0.003(2)
C25 0.027(3) 0.031(3) 0.078(5) -0.014(3) -0.015(3) -0.008(3)
C26 0.065(6) 0.099(9) 0.085(7) -0.039(7) 0.011(5) -0.014(6)
C27 0.068(6) 0.088(7) 0.047(4) -0.030(4) 0.026(4) -0.040(5)
C28 0.125(9) 0.033(4) 0.038(4) 0.013(3) -0.015(5) -0.022(5)
C29 0.110(10) 0.069(7) 0.085(8) 0.020(6) -0.021(7) -0.017(7)
C30 0.029(3) 0.090(7) 0.042(4) -0.006(4) -0.011(3) -0.009(4)
C31 0.040(4) 0.064(5) 0.025(3) -0.011(3) 0.000(3) -0.033(4)
C32 0.051(4) 0.019(3) 0.027(3) -0.002(2) 0.003(3) -0.011(3)
C33 0.097(6) 0.028(3) 0.032(3) -0.012(3) 0.008(4) -0.025(4)
C34 0.014(2) 0.023(3) 0.033(3) 0.000(2) 0.003(2) -0.006(2)
C35 0.018(2) 0.018(2) 0.023(3) -0.003(2) -0.001(2) 0.001(2)
C36 0.016(2) 0.016(2) 0.028(3) -0.003(2) -0.002(2) 0.004(2)
C37 0.018(2) 0.021(3) 0.022(3) -0.002(2) -0.003(2) -0.004(2)
C38 0.014(2) 0.028(3) 0.030(3) -0.007(2) -0.005(2) -0.002(2)
C39 0.023(3) 0.042(4) 0.048(4) -0.005(3) 0.011(3) -0.014(3)
C40 0.032(3) 0.035(3) 0.027(3) -0.011(3) 0.005(2) -0.004(3)
C41 0.027(3) 0.019(3) 0.041(3) -0.004(2) 0.002(2) -0.006(2)
C42 0.035(3) 0.036(3) 0.023(3) 0.003(2) -0.002(2) -0.003(3)
C43 0.018(3) 0.033(3) 0.039(3) -0.014(3) -0.010(2) 0.002(2)
C44 0.015(2) 0.020(2) 0.019(2) -0.0050(19) 0.0006(18) -0.008(2)
C45 0.023(3) 0.020(2) 0.019(2) -0.002(2) 0.002(2) -0.011(2)
C46 0.026(3) 0.020(3) 0.029(3) -0.009(2) 0.000(2) -0.013(2)
C47 0.021(2) 0.023(3) 0.019(2) -0.010(2) 0.001(2) -0.007(2)
C48 0.012(2) 0.019(2) 0.017(2) -0.0021(19) 0.0008(18) -0.0026(19)
C49 0.024(3) 0.026(3) 0.013(2) -0.004(2) 0.0005(19) -0.012(2)
C50 0.032(3) 0.035(3) 0.016(2) -0.001(2) -0.001(2) -0.018(3)
C51 0.034(3) 0.030(3) 0.024(3) 0.002(2) -0.002(2) -0.018(3)
C52 0.025(3) 0.032(3) 0.021(3) -0.015(2) -0.001(2) -0.005(2)
C53 0.033(3) 0.031(3) 0.020(3) -0.010(2) 0.001(2) 0.000(3)
C54 0.027(3) 0.022(3) 0.014(2) 0.001(2) 0.003(2) -0.001(2)
C55 0.035(3) 0.048(4) 0.027(3) -0.019(3) 0.008(3) -0.004(3)
C56 0.021(3) 0.030(3) 0.023(3) -0.012(2) 0.007(2) -0.010(2)
C57 0.023(3) 0.027(3) 0.017(2) -0.009(2) -0.001(2) -0.010(2)
C58 0.026(3) 0.031(3) 0.031(3) -0.003(2) -0.003(2) -0.008(3)
C59 0.102(8) 0.054(6) 0.086(7) 0.024(5) -0.013(6) -0.029(6)
C60 0.037(3) 0.032(3) 0.046(4) 0.002(3) -0.004(3) -0.009(3)
C61 0.030(3) 0.032(3) 0.045(4) -0.011(3) 0.006(3) -0.011(3)
C62 0.031(3) 0.045(4) 0.068(5) -0.015(4) -0.001(3) -0.010(3)
C63 0.029(3) 0.108(8) 0.046(4) -0.043(5) -0.007(3) -0.004(4)
C64 0.027(3) 0.075(5) 0.032(3) -0.032(3) -0.001(3) -0.013(3)
C65 0.038(3) 0.028(3) 0.034(3) -0.014(3) 0.003(3) -0.007(3)
C66 0.057(5) 0.047(4) 0.056(5) -0.030(4) 0.006(4) -0.003(4)
C67 0.025(3) 0.042(4) 0.046(4) -0.008(3) 0.007(3) -0.008(3)
C68 0.039(3) 0.028(3) 0.021(3) -0.004(2) 0.013(2) -0.011(3)
C69 0.040(3) 0.040(4) 0.017(3) 0.000(2) -0.003(2) 0.011(3)
C70 0.119(8) 0.058(5) 0.023(4) 0.010(3) 0.004(4) 0.046(5)
C71 0.015(2) 0.018(3) 0.056(4) -0.008(3) -0.006(2) -0.001(2)
C72 0.021(3) 0.023(3) 0.057(4) 0.007(3) -0.015(3) 0.000(2)
C73 0.021(3) 0.016(3) 0.085(6) 0.005(3) -0.014(3) 0.000(2)
C74 0.019(3) 0.017(3) 0.090(6) -0.021(3) -0.007(3) 0.002(2)
C75 0.018(3) 0.023(3) 0.064(4) -0.016(3) 0.001(3) -0.002(2)
C76 0.018(3) 0.029(3) 0.074(5) -0.019(3) -0.002(3) -0.005(3)
C77 0.045(4) 0.057(5) 0.058(5) 0.018(4) -0.011(4) 0.002(4)
C78 0.038(4) 0.031(4) 0.135(9) 0.038(5) -0.015(5) -0.010(3)
C79 0.035(4) 0.037(4) 0.135(9) -0.049(5) -0.020(5) 0.004(3)
C80 0.026(3) 0.051(5) 0.072(5) -0.025(4) 0.010(3) 0.001(3)
C81 0.092(7) 0.042(5) 0.062(5) -0.016(4) 0.007(5) -0.014(5)
C82 0.085(7) 0.054(6) 0.097(8) -0.014(5) 0.013(6) -0.009(5)
C83 0.101(10) 0.084(9) 0.122(11) 0.004(8) 0.015(8) -0.010(8)

loop_
_atom_type_symbol
_atom_type_description
_atom_type_scat_dispersion_real
_atom_type_scat_dispersion_imag
_atom_type_scat_source
C C 0.0033 0.0016 'International Tables Vol C Tables 4.2.6.8 and 6.1.1.4'
H H 0.0000 0.0000 'International Tables Vol C Tables 4.2.6.8 and 6.1.1.4'
O O 0.0106 0.0060 'International Tables Vol C Tables 4.2.6.8 and 6.1.1.4'
W W -0.8490 6.8722 'International Tables Vol C Tables 4.2.6.8 and 6.1.1.4'
Si Si 0.0817 0.0704 'International Tables Vol C Tables 4.2.6.8 and 6.1.1.4'

loop_
_geom_angle_atom_site_label_1
_geom_angle_atom_site_label_2
_geom_angle_atom_site_label_3
_geom_angle
_geom_angle_site_symmetry_1
_geom_angle_site_symmetry_3
C2 W1 C1 90.4(2) . .
C2 W1 Si1 86.65(15) . .
C1 W1 Si1 85.10(15) . .
C2 W1 C37 116.36(19) . .
C1 W1 C37 93.1(2) . .
Si1 W1 C37 156.96(13) . .
C2 W1 C36 97.8(2) . .
C1 W1 C36 124.7(2) . .
Si1 W1 C36 149.59(14) . .
C37 W1 C36 35.19(18) . .
C2 W1 C38 151.6(2) . .
C1 W1 C38 91.8(2) . .
Si1 W1 C38 121.77(14) . .
C37 W1 C38 35.23(18) . .
C36 W1 C38 58.35(18) . .
C2 W1 C35 112.5(2) . .
C1 W1 C35 148.6(2) . .
Si1 W1 C35 116.09(13) . .
C37 W1 C35 58.06(18) . .
C36 W1 C35 34.85(18) . .
C38 W1 C35 57.75(18) . .
C2 W1 C34 146.9(2) . .
C1 W1 C34 121.4(2) . .
Si1 W1 C34 103.76(13) . .
C37 W1 C34 57.89(18) . .
C36 W1 C34 57.94(18) . .
C38 W1 C34 34.40(19) . .
C35 W1 C34 34.69(18) . .
C4 W2 C3 88.9(2) . .
C4 W2 Si2 86.72(17) . .
C3 W2 Si2 86.06(17) . .
C4 W2 C74 118.6(2) . .
C3 W2 C74 91.4(3) . .
Si2 W2 C74 154.53(17) . .
C4 W2 C73 98.7(2) . .
C3 W2 C73 121.5(3) . .
Si2 W2 C73 151.79(19) . .
C74 W2 C73 35.1(3) . .
C4 W2 C72 111.5(2) . .
C3 W2 C72 148.8(2) . .
Si2 W2 C72 117.27(16) . .
C74 W2 C72 58.5(3) . .
C73 W2 C72 35.2(2) . .
C4 W2 C75 153.5(2) . .
C3 W2 C75 93.6(2) . .
Si2 W2 C75 119.74(15) . .
C74 W2 C75 35.1(2) . .
C73 W2 C75 57.9(2) . .
C72 W2 C75 57.6(2) . .
C4 W2 C71 145.3(2) . .
C3 W2 C71 124.5(2) . .
Si2 W2 C71 103.19(14) . .
C74 W2 C71 58.1(2) . .
C73 W2 C71 57.9(2) . .
C72 W2 C71 34.6(2) . .
C75 W2 C71 34.4(2) . .
O4 Si1 C5 95.4(2) . .
O4 Si1 W1 122.48(13) . .
C5 Si1 W1 142.00(16) . .
O2 Si2 C6 94.0(2) . .
O2 Si2 W2 121.79(13) . .
C6 Si2 W2 144.16(17) . .
C2 O2 Si2 134.7(3) . .
C4 O4 Si1 134.1(3) . .
O1 C1 W1 175.3(5) . .
O2 C2 W1 172.3(4) . .
O3 C3 W2 174.9(5) . .
O4 C4 W2 171.7(4) . .
C11 C5 C7 116.7(4) . .
C11 C5 Si1 121.5(4) . .
C7 C5 Si1 121.8(4) . .
C44 C6 C48 116.7(4) . .
C44 C6 Si2 121.4(4) . .
C48 C6 Si2 121.6(4) . .
C8 C7 C5 120.9(5) . .
C8 C7 C12 110.2(4) . .
C5 C7 C12 128.8(4) . .
C7 C8 C9 121.3(5) . .
C7 C8 C14 113.3(5) . .
C9 C8 C14 125.5(5) . .
C10 C9 C8 118.8(5) . .
C9 C10 C11 121.0(5) . .
C9 C10 C15 125.8(5) . .
C11 C10 C15 113.2(5) . .
C10 C11 C5 121.2(5) . .
C10 C11 C17 110.1(4) . .
C5 C11 C17 128.7(4) . .
C20 C12 C7 114.3(4) . .
C20 C12 C19 109.7(4) . .
C7 C12 C19 107.8(4) . .
C20 C12 C13 111.4(4) . .
C7 C12 C13 102.6(4) . .
C19 C12 C13 110.8(4) . .
C14 C13 C12 109.3(4) . .
C8 C14 C23 111.3(5) . .
C8 C14 C13 102.3(4) . .
C23 C14 C13 114.3(5) . .
C8 C14 C24 108.3(4) . .
C23 C14 C24 108.1(4) . .
C13 C14 C24 112.3(5) . .
C10 C15 C28 114.0(6) . .
C10 C15 C16 102.6(4) . .
C28 C15 C16 112.6(6) . .
C10 C15 C27 111.6(5) . .
C28 C15 C27 108.6(7) . .
C16 C15 C27 107.2(6) . .
C15 C16 C17 109.3(4) . .
C11 C17 C31 113.2(5) . .
C11 C17 C32 110.2(4) . .
C31 C17 C32 109.6(5) . .
C11 C17 C16 102.8(4) . .
C31 C17 C16 110.4(5) . .
C32 C17 C16 110.5(5) . .
C18 C19 C12 116.0(5) . .
C12 C20 C21 116.1(5) . .
C22 C23 C14 115.6(5) . .
C25 C24 C14 115.8(5) . .
C26 C27 C15 119.7(8) . .
C29 C28 C15 118.5(8) . .
C30 C31 C17 115.8(6) . .
C33 C32 C17 115.2(5) . .
C38 C34 C35 107.7(5) . .
C38 C34 C39 125.8(5) . .
C35 C34 C39 126.3(5) . .
C38 C34 W1 71.4(3) . .
C35 C34 W1 71.6(3) . .
C39 C34 W1 126.6(4) . .
C36 C35 C34 108.4(5) . .
C36 C35 C40 124.2(5) . .
C34 C35 C40 126.3(5) . .
C36 C35 W1 71.7(3) . .
C34 C35 W1 73.7(3) . .
C40 C35 W1 129.8(4) . .
C35 C36 C37 107.7(5) . .
C35 C36 C41 125.9(5) . .
C37 C36 C41 126.2(5) . .
C35 C36 W1 73.4(3) . .
C37 C36 W1 71.9(3) . .
C41 C36 W1 125.1(4) . .
C36 C37 C38 108.0(5) . .
C36 C37 C42 125.9(5) . .
C38 C37 C42 125.6(5) . .
C36 C37 W1 72.9(3) . .
C38 C37 W1 73.4(3) . .
C42 C37 W1 125.9(4) . .
C34 C38 C37 108.2(5) . .
C34 C38 C43 127.2(5) . .
C37 C38 C43 124.4(5) . .
C34 C38 W1 74.2(3) . .
C37 C38 W1 71.4(3) . .
C43 C38 W1 124.5(4) . .
C45 C44 C6 121.3(5) . .
C45 C44 C49 111.1(4) . .
C6 C44 C49 127.6(4) . .
C46 C45 C44 121.0(5) . .
C46 C45 C51 126.6(5) . .
C44 C45 C51 112.3(4) . .
C45 C46 C47 118.6(5) . .
C46 C47 C48 121.6(5) . .
C46 C47 C52 125.1(5) . .
C48 C47 C52 113.3(5) . .
C47 C48 C6 120.6(4) . .
C47 C48 C54 110.7(4) . .
C6 C48 C54 128.7(5) . .
C44 C49 C56 109.0(4) . .
C44 C49 C50 103.1(4) . .
C56 C49 C50 111.1(4) . .
C44 C49 C57 112.6(4) . .
C56 C49 C57 110.7(4) . .
C50 C49 C57 110.1(4) . .
C51 C50 C49 108.7(4) . .
C45 C51 C60 111.3(5) . .
C45 C51 C50 102.5(4) . .
C60 C51 C50 111.5(5) . .
C45 C51 C61 110.5(5) . .
C60 C51 C61 112.0(5) . .
C50 C51 C61 108.6(5) . .
C47 C52 C65 109.1(5) . .
C47 C52 C53 102.9(4) . .
C65 C52 C53 111.5(5) . .
C47 C52 C64 110.3(5) . .
C65 C52 C64 109.9(5) . .
C53 C52 C64 112.8(5) . .
C52 C53 C54 109.4(4) . .
C48 C54 C68 113.4(4) . .
C48 C54 C69 107.4(4) . .
C68 C54 C69 109.1(5) . .
C48 C54 C53 103.6(4) . .
C68 C54 C53 112.4(5) . .
C69 C54 C53 110.7(5) . .
C55 C56 C49 115.2(5) . .
C58 C57 C49 116.2(4) . .
C59 C60 C51 113.4(7) . .
C62 C61 C51 117.1(6) . .
C63 C64 C52 115.9(6) . .
C66 C65 C52 115.8(6) . .
C67 C68 C54 115.6(5) . .
C70 C69 C54 115.4(5) . .
C75 C71 C72 108.4(5) . .
C75 C71 C76 125.7(6) . .
C72 C71 C76 125.3(6) . .
C75 C71 W2 72.5(3) . .
C72 C71 W2 72.3(3) . .
C76 C71 W2 127.5(4) . .
C71 C72 C73 107.4(6) . .
C71 C72 C77 126.1(6) . .
C73 C72 C77 126.1(7) . .
C71 C72 W2 73.2(3) . .
C73 C72 W2 71.4(3) . .
C77 C72 W2 126.8(5) . .
C74 C73 C72 108.2(6) . .
C74 C73 C78 126.1(7) . .
C72 C73 C78 125.5(8) . .
C74 C73 W2 71.8(4) . .
C72 C73 W2 73.5(3) . .
C78 C73 W2 125.0(5) . .
C73 C74 C75 107.8(6) . .
C73 C74 C79 127.2(7) . .
C75 C74 C79 124.7(8) . .
C73 C74 W2 73.1(4) . .
C75 C74 W2 74.3(3) . .
C79 C74 W2 124.0(5) . .
C71 C75 C74 108.2(6) . .
C71 C75 C80 126.8(6) . .
C74 C75 C80 124.7(7) . .
C71 C75 W2 73.1(3) . .
C74 C75 W2 70.6(3) . .
C80 C75 W2 127.3(5) . .
C81 C81 C82 113.1(10) 2_746 .
C81 C82 C83 113.5(9) . .

loop_
_geom_bond_atom_site_label_1
_geom_bond_atom_site_label_2
_geom_bond_distance
_geom_bond_site_symmetry_2
W1 C2 1.841(5) .
W1 C1 1.965(6) .
W1 Si1 2.3389(14) .
W1 C37 2.350(5) .
W1 C36 2.362(5) .
W1 C38 2.376(5) .
W1 C35 2.384(5) .
W1 C34 2.412(5) .
W2 C4 1.840(5) .
W2 C3 1.968(6) .
W2 Si2 2.3433(14) .
W2 C74 2.347(6) .
W2 C73 2.363(6) .
W2 C72 2.391(6) .
W2 C75 2.395(6) .
W2 C71 2.403(5) .
Si1 O4 1.722(4) .
Si1 C5 1.903(5) .
Si2 O2 1.730(4) .
Si2 C6 1.902(5) .
O1 C1 1.154(7) .
O2 C2 1.276(6) .
O3 C3 1.146(7) .
O4 C4 1.280(6) .
C5 C11 1.416(7) .
C5 C7 1.424(7) .
C6 C44 1.414(7) .
C6 C48 1.421(7) .
C7 C8 1.389(7) .
C7 C12 1.540(7) .
C8 C9 1.393(7) .
C8 C14 1.527(7) .
C9 C10 1.388(7) .
C10 C11 1.394(7) .
C10 C15 1.509(8) .
C11 C17 1.537(7) .
C12 C20 1.527(7) .
C12 C19 1.549(7) .
C12 C13 1.558(7) .
C13 C14 1.538(8) .
C14 C23 1.537(7) .
C14 C24 1.557(7) .
C15 C28 1.514(9) .
C15 C16 1.534(8) .
C15 C27 1.580(11) .
C16 C17 1.552(7) .
C17 C31 1.543(8) .
C17 C32 1.544(8) .
C18 C19 1.521(8) .
C20 C21 1.528(9) .
C22 C23 1.534(8) .
C24 C25 1.522(8) .
C26 C27 1.436(12) .
C28 C29 1.404(15) .
C30 C31 1.519(11) .
C32 C33 1.542(8) .
C34 C38 1.416(8) .
C34 C35 1.430(7) .
C34 C39 1.505(8) .
C35 C36 1.422(7) .
C35 C40 1.517(8) .
C36 C37 1.424(7) .
C36 C41 1.502(7) .
C37 C38 1.430(7) .
C37 C42 1.508(7) .
C38 C43 1.517(7) .
C44 C45 1.390(7) .
C44 C49 1.523(7) .
C45 C46 1.384(7) .
C45 C51 1.522(7) .
C46 C47 1.384(7) .
C47 C48 1.388(7) .
C47 C52 1.522(7) .
C48 C54 1.529(7) .
C49 C56 1.548(8) .
C49 C50 1.556(7) .
C49 C57 1.559(7) .
C50 C51 1.544(8) .
C51 C60 1.528(9) .
C51 C61 1.569(8) .
C52 C65 1.538(8) .
C52 C53 1.543(8) .
C52 C64 1.549(8) .
C53 C54 1.559(8) .
C54 C68 1.543(8) .
C54 C69 1.546(8) .
C55 C56 1.532(7) .
C57 C58 1.522(8) .
C59 C60 1.524(11) .
C61 C62 1.510(9) .
C63 C64 1.509(11) .
C65 C66 1.534(9) .
C67 C68 1.519(9) .
C69 C70 1.528(9) .
C71 C75 1.419(9) .
C71 C72 1.424(9) .
C71 C76 1.511(8) .
C72 C73 1.437(9) .
C72 C77 1.494(11) .
C73 C74 1.421(11) .
C73 C78 1.497(9) .
C74 C75 1.429(8) .
C74 C79 1.501(10) .
C75 C80 1.487(10) .
C81 C81 1.459(18) 2_746
C81 C82 1.501(14) .
C82 C83 1.504(16) .

loop_
_geom_torsion_atom_site_label_1
_geom_torsion_atom_site_label_2
_geom_torsion_atom_site_label_3
_geom_torsion_atom_site_label_4
_geom_torsion
_geom_torsion_site_symmetry_1
_geom_torsion_site_symmetry_2
_geom_torsion_site_symmetry_3
_geom_torsion_site_symmetry_4
C2 W1 Si1 O4 26.0(2) . . . .
C1 W1 Si1 O4 -64.7(2) . . . .
C37 W1 Si1 O4 -151.2(4) . . . .
C36 W1 Si1 O4 125.7(3) . . . .
C38 W1 Si1 O4 -153.8(2) . . . .
C35 W1 Si1 O4 139.5(2) . . . .
C34 W1 Si1 O4 174.2(2) . . . .
C2 W1 Si1 C5 -159.9(3) . . . .
C1 W1 Si1 C5 109.4(3) . . . .
C37 W1 Si1 C5 22.9(5) . . . .
C36 W1 Si1 C5 -60.3(4) . . . .
C38 W1 Si1 C5 20.3(3) . . . .
C35 W1 Si1 C5 -46.4(3) . . . .
C34 W1 Si1 C5 -11.8(3) . . . .
C4 W2 Si2 O2 25.3(2) . . . .
C3 W2 Si2 O2 -63.8(2) . . . .
C74 W2 Si2 O2 -148.7(5) . . . .
C73 W2 Si2 O2 127.6(4) . . . .
C72 W2 Si2 O2 137.8(2) . . . .
C75 W2 Si2 O2 -155.7(3) . . . .
C71 W2 Si2 O2 171.6(2) . . . .
C4 W2 Si2 C6 -159.5(3) . . . .
C3 W2 Si2 C6 111.4(3) . . . .
C74 W2 Si2 C6 26.5(6) . . . .
C73 W2 Si2 C6 -57.2(5) . . . .
C72 W2 Si2 C6 -47.0(3) . . . .
C75 W2 Si2 C6 19.5(4) . . . .
C71 W2 Si2 C6 -13.2(3) . . . .
C6 Si2 O2 C2 -177.0(5) . . . .
W2 Si2 O2 C2 0.2(6) . . . .
C5 Si1 O4 C4 -179.0(5) . . . .
W1 Si1 O4 C4 -2.7(6) . . . .
C2 W1 C1 O1 142(6) . . . .
Si1 W1 C1 O1 -132(6) . . . .
C37 W1 C1 O1 25(6) . . . .
C36 W1 C1 O1 42(6) . . . .
C38 W1 C1 O1 -10(6) . . . .
C35 W1 C1 O1 3(6) . . . .
C34 W1 C1 O1 -29(6) . . . .
Si2 O2 C2 W1 170(3) . . . .
C1 W1 C2 O2 -122(3) . . . .
Si1 W1 C2 O2 153(3) . . . .
C37 W1 C2 O2 -28(3) . . . .
C36 W1 C2 O2 3(3) . . . .
C38 W1 C2 O2 -27(4) . . . .
C35 W1 C2 O2 36(3) . . . .
C34 W1 C2 O2 43(3) . . . .
C4 W2 C3 O3 126(6) . . . .
Si2 W2 C3 O3 -147(6) . . . .
C74 W2 C3 O3 7(6) . . . .
C73 W2 C3 O3 26(6) . . . .
C72 W2 C3 O3 -7(6) . . . .
C75 W2 C3 O3 -28(6) . . . .
C71 W2 C3 O3 -44(6) . . . .
Si1 O4 C4 W2 163(3) . . . .
C3 W2 C4 O4 -111(3) . . . .
Si2 W2 C4 O4 163(3) . . . .
C74 W2 C4 O4 -20(3) . . . .
C73 W2 C4 O4 11(3) . . . .
C72 W2 C4 O4 45(3) . . . .
C75 W2 C4 O4 -15(3) . . . .
C71 W2 C4 O4 54(3) . . . .
O4 Si1 C5 C11 -89.1(4) . . . .
W1 Si1 C5 C11 95.9(4) . . . .
O4 Si1 C5 C7 89.9(4) . . . .
W1 Si1 C5 C7 -85.1(5) . . . .
O2 Si2 C6 C44 90.2(4) . . . .
W2 Si2 C6 C44 -85.8(5) . . . .
O2 Si2 C6 C48 -82.8(4) . . . .
W2 Si2 C6 C48 101.3(4) . . . .
C11 C5 C7 C8 -2.6(7) . . . .
Si1 C5 C7 C8 178.4(4) . . . .
C11 C5 C7 C12 179.5(5) . . . .
Si1 C5 C7 C12 0.5(7) . . . .
C5 C7 C8 C9 0.5(8) . . . .
C12 C7 C8 C9 178.8(5) . . . .
C5 C7 C8 C14 179.1(4) . . . .
C12 C7 C8 C14 -2.7(6) . . . .
C7 C8 C9 C10 1.3(8) . . . .
C14 C8 C9 C10 -177.1(5) . . . .
C8 C9 C10 C11 -1.0(8) . . . .
C8 C9 C10 C15 178.5(5) . . . .
C9 C10 C11 C5 -1.2(8) . . . .
C15 C10 C11 C5 179.3(5) . . . .
C9 C10 C11 C17 177.9(5) . . . .
C15 C10 C11 C17 -1.6(7) . . . .
C7 C5 C11 C10 2.9(7) . . . .
Si1 C5 C11 C10 -178.1(4) . . . .
C7 C5 C11 C17 -176.0(5) . . . .
Si1 C5 C11 C17 3.0(8) . . . .
C8 C7 C12 C20 131.7(5) . . . .
C5 C7 C12 C20 -50.2(7) . . . .
C8 C7 C12 C19 -106.0(5) . . . .
C5 C7 C12 C19 72.1(6) . . . .
C8 C7 C12 C13 11.0(6) . . . .
C5 C7 C12 C13 -170.9(5) . . . .
C20 C12 C13 C14 -138.1(5) . . . .
C7 C12 C13 C14 -15.4(5) . . . .
C19 C12 C13 C14 99.5(5) . . . .
C7 C8 C14 C23 -129.5(5) . . . .
C9 C8 C14 C23 49.0(7) . . . .
C7 C8 C14 C13 -7.0(6) . . . .
C9 C8 C14 C13 171.5(5) . . . .
C7 C8 C14 C24 111.7(5) . . . .
C9 C8 C14 C24 -69.8(7) . . . .
C12 C13 C14 C8 13.8(5) . . . .
C12 C13 C14 C23 134.3(5) . . . .
C12 C13 C14 C24 -102.1(5) . . . .
C9 C10 C15 C28 -47.7(9) . . . .
C11 C10 C15 C28 131.9(7) . . . .
C9 C10 C15 C16 -169.7(5) . . . .
C11 C10 C15 C16 9.8(7) . . . .
C9 C10 C15 C27 75.8(8) . . . .
C11 C10 C15 C27 -104.7(6) . . . .
C10 C15 C16 C17 -14.2(7) . . . .
C28 C15 C16 C17 -137.1(6) . . . .
C27 C15 C16 C17 103.5(6) . . . .
C10 C11 C17 C31 -126.3(5) . . . .
C5 C11 C17 C31 52.7(7) . . . .
C10 C11 C17 C32 110.6(5) . . . .
C5 C11 C17 C32 -70.4(7) . . . .
C10 C11 C17 C16 -7.2(6) . . . .
C5 C11 C17 C16 171.8(5) . . . .
C15 C16 C17 C11 13.4(6) . . . .
C15 C16 C17 C31 134.4(6) . . . .
C15 C16 C17 C32 -104.2(6) . . . .
C20 C12 C19 C18 -55.6(6) . . . .
C7 C12 C19 C18 179.3(4) . . . .
C13 C12 C19 C18 67.7(6) . . . .
C7 C12 C20 C21 -52.9(7) . . . .
C19 C12 C20 C21 -174.1(5) . . . .
C13 C12 C20 C21 62.9(6) . . . .
C8 C14 C23 C22 52.7(7) . . . .
C13 C14 C23 C22 -62.6(7) . . . .
C24 C14 C23 C22 171.6(6) . . . .
C8 C14 C24 C25 177.2(5) . . . .
C23 C14 C24 C25 56.4(7) . . . .
C13 C14 C24 C25 -70.7(7) . . . .
C10 C15 C27 C26 -58.8(10) . . . .
C28 C15 C27 C26 67.6(10) . . . .
C16 C15 C27 C26 -170.4(8) . . . .
C10 C15 C28 C29 -52.4(11) . . . .
C16 C15 C28 C29 64.0(10) . . . .
C27 C15 C28 C29 -177.4(9) . . . .
C11 C17 C31 C30 49.6(7) . . . .
C32 C17 C31 C30 173.0(5) . . . .
C16 C17 C31 C30 -65.0(7) . . . .
C11 C17 C32 C33 -178.8(5) . . . .
C31 C17 C32 C33 56.0(7) . . . .
C16 C17 C32 C33 -65.9(7) . . . .
C2 W1 C34 C38 -127.6(4) . . . .
C1 W1 C34 C38 34.3(4) . . . .
Si1 W1 C34 C38 127.0(3) . . . .
C37 W1 C34 C38 -37.8(3) . . . .
C36 W1 C34 C38 -79.6(3) . . . .
C35 W1 C34 C38 -116.8(5) . . . .
C2 W1 C34 C35 -10.8(5) . . . .
C1 W1 C34 C35 151.1(3) . . . .
Si1 W1 C34 C35 -116.2(3) . . . .
C37 W1 C34 C35 79.0(3) . . . .
C36 W1 C34 C35 37.2(3) . . . .
C38 W1 C34 C35 116.8(5) . . . .
C2 W1 C34 C39 111.2(6) . . . .
C1 W1 C34 C39 -86.9(5) . . . .
Si1 W1 C34 C39 5.8(5) . . . .
C37 W1 C34 C39 -159.0(6) . . . .
C36 W1 C34 C39 159.2(6) . . . .
C38 W1 C34 C39 -121.2(7) . . . .
C35 W1 C34 C39 122.0(7) . . . .
C38 C34 C35 C36 -1.1(6) . . . .
C39 C34 C35 C36 173.9(5) . . . .
W1 C34 C35 C36 -63.8(4) . . . .
C38 C34 C35 C40 -169.5(5) . . . .
C39 C34 C35 C40 5.5(9) . . . .
W1 C34 C35 C40 127.8(5) . . . .
C38 C34 C35 W1 62.7(4) . . . .
C39 C34 C35 W1 -122.3(6) . . . .
C2 W1 C35 C36 -70.1(3) . . . .
C1 W1 C35 C36 63.9(5) . . . .
Si1 W1 C35 C36 -167.8(3) . . . .
C37 W1 C35 C36 37.8(3) . . . .
C38 W1 C35 C36 79.7(3) . . . .
C34 W1 C35 C36 116.3(4) . . . .
C2 W1 C35 C34 173.6(3) . . . .
C1 W1 C35 C34 -52.3(5) . . . .
Si1 W1 C35 C34 76.0(3) . . . .
C37 W1 C35 C34 -78.5(3) . . . .
C36 W1 C35 C34 -116.3(4) . . . .
C38 W1 C35 C34 -36.6(3) . . . .
C2 W1 C35 C40 49.6(5) . . . .
C1 W1 C35 C40 -176.4(4) . . . .
Si1 W1 C35 C40 -48.1(5) . . . .
C37 W1 C35 C40 157.5(6) . . . .
C36 W1 C35 C40 119.7(6) . . . .
C38 W1 C35 C40 -160.7(6) . . . .
C34 W1 C35 C40 -124.0(6) . . . .
C34 C35 C36 C37 0.9(6) . . . .
C40 C35 C36 C37 169.5(5) . . . .
W1 C35 C36 C37 -64.3(4) . . . .
C34 C35 C36 C41 -173.2(5) . . . .
C40 C35 C36 C41 -4.6(8) . . . .
W1 C35 C36 C41 121.7(5) . . . .
C34 C35 C36 W1 65.1(4) . . . .
C40 C35 C36 W1 -126.2(5) . . . .
C2 W1 C36 C35 118.8(3) . . . .
C1 W1 C36 C35 -145.3(3) . . . .
Si1 W1 C36 C35 22.1(4) . . . .
C37 W1 C36 C35 -115.5(4) . . . .
C38 W1 C36 C35 -77.8(3) . . . .
C34 W1 C36 C35 -37.0(3) . . . .
C2 W1 C36 C37 -125.8(3) . . . .
C1 W1 C36 C37 -29.8(4) . . . .
Si1 W1 C36 C37 137.6(3) . . . .
C38 W1 C36 C37 37.7(3) . . . .
C35 W1 C36 C37 115.5(4) . . . .
C34 W1 C36 C37 78.5(3) . . . .
C2 W1 C36 C41 -3.8(5) . . . .
C1 W1 C36 C41 92.2(5) . . . .
Si1 W1 C36 C41 -100.4(5) . . . .
C37 W1 C36 C41 122.0(6) . . . .
C38 W1 C36 C41 159.7(5) . . . .
C35 W1 C36 C41 -122.5(6) . . . .
C34 W1 C36 C41 -159.6(5) . . . .
C35 C36 C37 C38 -0.3(6) . . . .
C41 C36 C37 C38 173.8(5) . . . .
W1 C36 C37 C38 -65.5(4) . . . .
C35 C36 C37 C42 -172.5(5) . . . .
C41 C36 C37 C42 1.5(9) . . . .
W1 C36 C37 C42 122.3(5) . . . .
C35 C36 C37 W1 65.2(4) . . . .
C41 C36 C37 W1 -120.7(5) . . . .
C2 W1 C37 C36 63.8(4) . . . .
C1 W1 C37 C36 155.9(3) . . . .
Si1 W1 C37 C36 -119.3(4) . . . .
C38 W1 C37 C36 -115.5(5) . . . .
C35 W1 C37 C36 -37.4(3) . . . .
C34 W1 C37 C36 -78.6(3) . . . .
C2 W1 C37 C38 179.3(3) . . . .
C1 W1 C37 C38 -88.7(3) . . . .
Si1 W1 C37 C38 -3.8(6) . . . .
C36 W1 C37 C38 115.5(5) . . . .
C35 W1 C37 C38 78.0(3) . . . .
C34 W1 C37 C38 36.9(3) . . . .
C2 W1 C37 C42 -58.5(5) . . . .
C1 W1 C37 C42 33.5(5) . . . .
Si1 W1 C37 C42 118.4(5) . . . .
C36 W1 C37 C42 -122.3(6) . . . .
C38 W1 C37 C42 122.2(6) . . . .
C35 W1 C37 C42 -159.8(5) . . . .
C34 W1 C37 C42 159.1(5) . . . .
C35 C34 C38 C37 1.0(6) . . . .
C39 C34 C38 C37 -174.1(5) . . . .
W1 C34 C38 C37 63.8(4) . . . .
C35 C34 C38 C43 175.7(5) . . . .
C39 C34 C38 C43 0.6(9) . . . .
W1 C34 C38 C43 -121.6(6) . . . .
C35 C34 C38 W1 -62.8(4) . . . .
C39 C34 C38 W1 122.2(6) . . . .
C36 C37 C38 C34 -0.4(6) . . . .
C42 C37 C38 C34 171.8(5) . . . .
W1 C37 C38 C34 -65.6(4) . . . .
C36 C37 C38 C43 -175.3(5) . . . .
C42 C37 C38 C43 -3.0(9) . . . .
W1 C37 C38 C43 119.5(5) . . . .
C36 C37 C38 W1 65.1(4) . . . .
C42 C37 C38 W1 -122.6(6) . . . .
C2 W1 C38 C34 114.6(5) . . . .
C1 W1 C38 C34 -151.2(3) . . . .
Si1 W1 C38 C34 -65.8(3) . . . .
C37 W1 C38 C34 115.9(5) . . . .
C36 W1 C38 C34 78.3(3) . . . .
C35 W1 C38 C34 36.9(3) . . . .
C2 W1 C38 C37 -1.4(6) . . . .
C1 W1 C38 C37 92.9(3) . . . .
Si1 W1 C38 C37 178.2(3) . . . .
C36 W1 C38 C37 -37.7(3) . . . .
C35 W1 C38 C37 -79.0(3) . . . .
C34 W1 C38 C37 -115.9(5) . . . .
C2 W1 C38 C43 -120.8(6) . . . .
C1 W1 C38 C43 -26.6(5) . . . .
Si1 W1 C38 C43 58.8(5) . . . .
C37 W1 C38 C43 -119.4(6) . . . .
C36 W1 C38 C43 -157.1(6) . . . .
C35 W1 C38 C43 161.6(6) . . . .
C34 W1 C38 C43 124.6(6) . . . .
C48 C6 C44 C45 -0.1(7) . . . .
Si2 C6 C44 C45 -173.4(4) . . . .
C48 C6 C44 C49 -178.9(5) . . . .
Si2 C6 C44 C49 7.8(7) . . . .
C6 C44 C45 C46 3.6(8) . . . .
C49 C44 C45 C46 -177.4(5) . . . .
C6 C44 C45 C51 -175.3(5) . . . .
C49 C44 C45 C51 3.7(6) . . . .
C44 C45 C46 C47 -3.9(8) . . . .
C51 C45 C46 C47 174.8(5) . . . .
C45 C46 C47 C48 0.8(8) . . . .
C45 C46 C47 C52 -177.7(5) . . . .
C46 C47 C48 C6 2.7(8) . . . .
C52 C47 C48 C6 -178.6(5) . . . .
C46 C47 C48 C54 -174.7(5) . . . .
C52 C47 C48 C54 4.0(6) . . . .
C44 C6 C48 C47 -3.0(7) . . . .
Si2 C6 C48 C47 170.3(4) . . . .
C44 C6 C48 C54 173.9(5) . . . .
Si2 C6 C48 C54 -12.8(7) . . . .
C45 C44 C49 C56 -112.3(5) . . . .
C6 C44 C49 C56 66.6(6) . . . .
C45 C44 C49 C50 5.8(6) . . . .
C6 C44 C49 C50 -175.3(5) . . . .
C45 C44 C49 C57 124.5(5) . . . .
C6 C44 C49 C57 -56.6(7) . . . .
C44 C49 C50 C51 -12.9(6) . . . .
C56 C49 C50 C51 103.7(5) . . . .
C57 C49 C50 C51 -133.3(5) . . . .
C46 C45 C51 C60 50.4(8) . . . .
C44 C45 C51 C60 -130.8(5) . . . .
C46 C45 C51 C50 169.7(6) . . . .
C44 C45 C51 C50 -11.5(6) . . . .
C46 C45 C51 C61 -74.7(7) . . . .
C44 C45 C51 C61 104.2(5) . . . .
C49 C50 C51 C45 14.7(6) . . . .
C49 C50 C51 C60 133.9(5) . . . .
C49 C50 C51 C61 -102.2(5) . . . .
C46 C47 C52 C65 -65.3(7) . . . .
C48 C47 C52 C65 116.0(5) . . . .
C46 C47 C52 C53 176.1(5) . . . .
C48 C47 C52 C53 -2.5(6) . . . .
C46 C47 C52 C64 55.5(8) . . . .
C48 C47 C52 C64 -123.1(6) . . . .
C47 C52 C53 C54 0.1(6) . . . .
C65 C52 C53 C54 -116.7(5) . . . .
C64 C52 C53 C54 119.0(5) . . . .
C47 C48 C54 C68 -125.7(5) . . . .
C6 C48 C54 C68 57.1(7) . . . .
C47 C48 C54 C69 113.7(5) . . . .
C6 C48 C54 C69 -63.5(7) . . . .
C47 C48 C54 C53 -3.6(6) . . . .
C6 C48 C54 C53 179.3(5) . . . .
C52 C53 C54 C48 2.0(6) . . . .
C52 C53 C54 C68 124.8(5) . . . .
C52 C53 C54 C69 -112.9(5) . . . .
C44 C49 C56 C55 179.5(4) . . . .
C50 C49 C56 C55 66.5(6) . . . .
C57 C49 C56 C55 -56.1(6) . . . .
C44 C49 C57 C58 -51.7(6) . . . .
C56 C49 C57 C58 -174.0(5) . . . .
C50 C49 C57 C58 62.8(6) . . . .
C45 C51 C60 C59 176.8(6) . . . .
C50 C51 C60 C59 62.9(8) . . . .
C61 C51 C60 C59 -59.0(8) . . . .
C45 C51 C61 C62 69.2(7) . . . .
C60 C51 C61 C62 -55.4(8) . . . .
C50 C51 C61 C62 -179.0(6) . . . .
C47 C52 C64 C63 51.2(8) . . . .
C65 C52 C64 C63 171.6(6) . . . .
C53 C52 C64 C63 -63.3(8) . . . .
C47 C52 C65 C66 -179.6(5) . . . .
C53 C52 C65 C66 -66.6(7) . . . .
C64 C52 C65 C66 59.3(7) . . . .
C48 C54 C68 C67 56.4(7) . . . .
C69 C54 C68 C67 176.1(5) . . . .
C53 C54 C68 C67 -60.7(6) . . . .
C48 C54 C69 C70 -173.8(7) . . . .
C68 C54 C69 C70 62.9(8) . . . .
C53 C54 C69 C70 -61.3(8) . . . .
C4 W2 C71 C75 -132.4(4) . . . .
C3 W2 C71 C75 29.7(4) . . . .
Si2 W2 C71 C75 124.0(3) . . . .
C74 W2 C71 C75 -37.1(4) . . . .
C73 W2 C71 C75 -78.8(4) . . . .
C72 W2 C71 C75 -116.7(5) . . . .
C4 W2 C71 C72 -15.7(6) . . . .
C3 W2 C71 C72 146.4(4) . . . .
Si2 W2 C71 C72 -119.3(4) . . . .
C74 W2 C71 C72 79.6(4) . . . .
C73 W2 C71 C72 37.9(4) . . . .
C75 W2 C71 C72 116.7(5) . . . .
C4 W2 C71 C76 105.6(6) . . . .
C3 W2 C71 C76 -92.3(6) . . . .
Si2 W2 C71 C76 2.0(6) . . . .
C74 W2 C71 C76 -159.1(7) . . . .
C73 W2 C71 C76 159.2(7) . . . .
C72 W2 C71 C76 121.3(8) . . . .
C75 W2 C71 C76 -122.0(8) . . . .
C75 C71 C72 C73 0.3(7) . . . .
C76 C71 C72 C73 172.6(5) . . . .
W2 C71 C72 C73 -63.6(4) . . . .
C75 C71 C72 C77 -172.5(6) . . . .
C76 C71 C72 C77 -0.2(10) . . . .
W2 C71 C72 C77 123.6(7) . . . .
C75 C71 C72 W2 63.9(4) . . . .
C76 C71 C72 W2 -123.8(6) . . . .
C4 W2 C72 C71 170.5(4) . . . .
C3 W2 C72 C71 -61.9(6) . . . .
Si2 W2 C72 C71 72.8(4) . . . .
C74 W2 C72 C71 -78.3(4) . . . .
C73 W2 C72 C71 -115.6(6) . . . .
C75 W2 C72 C71 -36.7(4) . . . .
C4 W2 C72 C73 -74.0(5) . . . .
C3 W2 C72 C73 53.7(6) . . . .
Si2 W2 C72 C73 -171.6(4) . . . .
C74 W2 C72 C73 37.3(4) . . . .
C75 W2 C72 C73 78.8(5) . . . .
C71 W2 C72 C73 115.6(6) . . . .
C4 W2 C72 C77 47.6(6) . . . .
C3 W2 C72 C77 175.2(6) . . . .
Si2 W2 C72 C77 -50.1(6) . . . .
C74 W2 C72 C77 158.8(7) . . . .
C73 W2 C72 C77 121.6(8) . . . .
C75 W2 C72 C77 -159.6(7) . . . .
C71 W2 C72 C77 -122.9(8) . . . .
C71 C72 C73 C74 0.9(7) . . . .
C77 C72 C73 C74 173.8(6) . . . .
W2 C72 C73 C74 -63.9(4) . . . .
C71 C72 C73 C78 -173.6(6) . . . .
C77 C72 C73 C78 -0.8(10) . . . .
W2 C72 C73 C78 121.6(7) . . . .
C71 C72 C73 W2 64.8(4) . . . .
C77 C72 C73 W2 -122.4(7) . . . .
C4 W2 C73 C74 -128.6(4) . . . .
C3 W2 C73 C74 -34.6(4) . . . .
Si2 W2 C73 C74 132.0(4) . . . .
C72 W2 C73 C74 116.1(6) . . . .
C75 W2 C73 C74 38.1(3) . . . .
C71 W2 C73 C74 79.0(4) . . . .
C4 W2 C73 C72 115.2(4) . . . .
C3 W2 C73 C72 -150.7(4) . . . .
Si2 W2 C73 C72 15.9(7) . . . .
C74 W2 C73 C72 -116.1(6) . . . .
C75 W2 C73 C72 -78.1(4) . . . .
C71 W2 C73 C72 -37.2(4) . . . .
C4 W2 C73 C78 -6.8(8) . . . .
C3 W2 C73 C78 87.2(8) . . . .
Si2 W2 C73 C78 -106.2(7) . . . .
C74 W2 C73 C78 121.8(9) . . . .
C72 W2 C73 C78 -122.1(10) . . . .
C75 W2 C73 C78 159.8(9) . . . .
C71 W2 C73 C78 -159.3(9) . . . .
C72 C73 C74 C75 -1.9(7) . . . .
C78 C73 C74 C75 172.7(6) . . . .
W2 C73 C74 C75 -66.8(4) . . . .
C72 C73 C74 C79 -174.9(6) . . . .
C78 C73 C74 C79 -0.4(11) . . . .
W2 C73 C74 C79 120.2(7) . . . .
C72 C73 C74 W2 64.9(4) . . . .
C78 C73 C74 W2 -120.5(6) . . . .
C4 W2 C74 C73 61.6(4) . . . .
C3 W2 C74 C73 151.1(4) . . . .
Si2 W2 C74 C73 -125.2(5) . . . .
C72 W2 C74 C73 -37.3(4) . . . .
C75 W2 C74 C73 -114.6(6) . . . .
C71 W2 C74 C73 -78.2(4) . . . .
C4 W2 C74 C75 176.2(4) . . . .
C3 W2 C74 C75 -94.3(5) . . . .
Si2 W2 C74 C75 -10.6(8) . . . .
C73 W2 C74 C75 114.6(6) . . . .
C72 W2 C74 C75 77.3(4) . . . .
C71 W2 C74 C75 36.4(4) . . . .
C4 W2 C74 C79 -62.2(8) . . . .
C3 W2 C74 C79 27.2(7) . . . .
Si2 W2 C74 C79 110.9(6) . . . .
C73 W2 C74 C79 -123.8(8) . . . .
C72 W2 C74 C79 -161.2(8) . . . .
C75 W2 C74 C79 121.5(10) . . . .
C71 W2 C74 C79 158.0(8) . . . .
C72 C71 C75 C74 -1.5(7) . . . .
C76 C71 C75 C74 -173.7(5) . . . .
W2 C71 C75 C74 62.3(4) . . . .
C72 C71 C75 C80 172.0(6) . . . .
C76 C71 C75 C80 -0.2(10) . . . .
W2 C71 C75 C80 -124.2(7) . . . .
C72 C71 C75 W2 -63.8(4) . . . .
C76 C71 C75 W2 124.0(6) . . . .
C73 C74 C75 C71 2.1(7) . . . .
C79 C74 C75 C71 175.3(6) . . . .
W2 C74 C75 C71 -63.9(4) . . . .
C73 C74 C75 C80 -171.6(6) . . . .
C79 C74 C75 C80 1.7(10) . . . .
W2 C74 C75 C80 122.5(6) . . . .
C73 C74 C75 W2 66.0(4) . . . .
C79 C74 C75 W2 -120.8(7) . . . .
C4 W2 C75 C71 109.4(5) . . . .
C3 W2 C75 C71 -155.9(4) . . . .
Si2 W2 C75 C71 -68.3(4) . . . .
C74 W2 C75 C71 116.9(6) . . . .
C73 W2 C75 C71 78.8(4) . . . .
C72 W2 C75 C71 36.9(4) . . . .
C4 W2 C75 C74 -7.5(8) . . . .
C3 W2 C75 C74 87.2(5) . . . .
Si2 W2 C75 C74 174.8(4) . . . .
C73 W2 C75 C74 -38.1(4) . . . .
C72 W2 C75 C74 -80.0(5) . . . .
C71 W2 C75 C74 -116.9(6) . . . .
C4 W2 C75 C80 -126.8(6) . . . .
C3 W2 C75 C80 -32.1(6) . . . .
Si2 W2 C75 C80 55.4(6) . . . .
C74 W2 C75 C80 -119.3(8) . . . .
C73 W2 C75 C80 -157.5(7) . . . .
C72 W2 C75 C80 160.6(6) . . . .
C71 W2 C75 C80 123.8(7) . . . .
C81 C81 C82 C83 179.1(11) 2_746 . . .

loop_
_cod_changelog_entry_id
_cod_changelog_entry_author
_cod_changelog_entry_date
_cod_changelog_entry_text
1 'Vaitkus, Antanas' 2024-10-24T15:49:02+03:00
;
 Corrected DOI of the related publication.
;
